data_4120391
loop_
_publ_author_name
'Christian Reus'
'Sabine Weidlich'
'Michael Bolte'
'Hans-Wolfram Lerner'
'Matthias Wagner'

_publ_section_title
;
 C-Functionalized, Air- and Water-Stable
 9,10-Dihydro-9,10-diboraanthracenes: Efficient Blue to Red Emitting
 Luminophores
;
_journal_name_full 'Journal of the American Chemical Society'
_journal_page_first 12892
_journal_page_last 12907
_journal_paper_doi 10.1021/ja406766e
_journal_volume 135
_journal_year 2013
_chemical_formula_moiety 'C12 H4 B2 Br2 Cl4'
_chemical_formula_sum 'C12 H4 B2 Br2 Cl4'
_chemical_formula_weight 471.39
_chemical_name_systematic ?
_space_group_IT_number 15
_symmetry_cell_setting monoclinic
_symmetry_space_group_name_Hall '-C 2yc'
_symmetry_space_group_name_H-M 'C 1 2/c 1'
_atom_sites_solution_hydrogens geom
_atom_sites_solution_primary direct
_atom_sites_solution_secondary difmap
_audit_creation_method SHELXL-97
_cell_angle_alpha 90.00
_cell_angle_beta 102.754(16)
_cell_angle_gamma 90.00
_cell_formula_units_Z 4
_cell_length_a 21.025(4)
_cell_length_b 3.9199(9)
_cell_length_c 18.035(4)
_cell_measurement_reflns_used 2557
_cell_measurement_temperature 173(2)
_cell_measurement_theta_max 25.9
_cell_measurement_theta_min 3.4
_cell_volume 1449.7(5)
_computing_cell_refinement 'X-Area (Stoe & Cie, 2001)'
_computing_data_collection 'X-Area (Stoe & Cie, 2001)'
_computing_data_reduction 'X-Area (Stoe & Cie, 2001)'
_computing_molecular_graphics 'XP in SHELXTL-Plus (Sheldrick, 1991)'
_computing_structure_refinement 'SHELXL-97 (Sheldrick, 1997)'
_computing_structure_solution 'SHELXS-97 (Sheldrick, 1990)'
_diffrn_ambient_temperature 173(2)
_diffrn_measured_fraction_theta_full 0.998
_diffrn_measured_fraction_theta_max 0.998
_diffrn_measurement_device_type 'STOE IPDS II two-circle-diffractometer'
_diffrn_measurement_method \w
_diffrn_radiation_monochromator graphite
_diffrn_radiation_source 'fine-focus sealed tube'
_diffrn_radiation_type MoK\a
_diffrn_radiation_wavelength 0.71073
_diffrn_reflns_av_R_equivalents 0.1716
_diffrn_reflns_av_sigmaI/netI 0.1829
_diffrn_reflns_limit_h_max 24
_diffrn_reflns_limit_h_min -24
_diffrn_reflns_limit_k_max 4
_diffrn_reflns_limit_k_min -4
_diffrn_reflns_limit_l_max 21
_diffrn_reflns_limit_l_min -21
_diffrn_reflns_number 5328
_diffrn_reflns_theta_full 25.00
_diffrn_reflns_theta_max 25.02
_diffrn_reflns_theta_min 3.37
_diffrn_standards_number 0
_exptl_absorpt_coefficient_mu 6.309
_exptl_absorpt_correction_T_max 0.8333
_exptl_absorpt_correction_T_min 0.4135
_exptl_absorpt_correction_type multi-scan
_exptl_absorpt_process_details 'MULABS (Spek, 2003; Blessing, 1995)'
_exptl_crystal_colour colourless
_exptl_crystal_density_diffrn 2.160
_exptl_crystal_description needle
_exptl_crystal_F_000 896
_exptl_crystal_size_max 0.17
_exptl_crystal_size_mid 0.03
_exptl_crystal_size_min 0.03
_refine_diff_density_max 1.008
_refine_diff_density_min -1.743
_refine_diff_density_rms 0.244
_refine_ls_extinction_method none
_refine_ls_goodness_of_fit_ref 0.917
_refine_ls_hydrogen_treatment constr
_refine_ls_matrix_type full
_refine_ls_number_parameters 91
_refine_ls_number_reflns 1287
_refine_ls_number_restraints 0
_refine_ls_restrained_S_all 0.917
_refine_ls_R_factor_all 0.1103
_refine_ls_R_factor_gt 0.0734
_refine_ls_shift/su_max 0.000
_refine_ls_shift/su_mean 0.000
_refine_ls_structure_factor_coef Fsqd
_refine_ls_weighting_details 'calc w=1/[\s^2^(Fo^2^)+(0.0751P)^2^] where P=(Fo^2^+2Fc^2^)/3'
_refine_ls_weighting_scheme calc
_refine_ls_wR_factor_gt 0.1759
_refine_ls_wR_factor_ref 0.1989
_reflns_number_gt 836
_reflns_number_total 1287
_reflns_threshold_expression >2sigma(I)
_cod_data_source_file ja406766e_si_001_01.cif
_cod_data_source_block wa995
_cod_database_code 4120391

loop_
_symmetry_equiv_pos_as_xyz
'x, y, z'
'-x, y, -z+1/2'
'x+1/2, y+1/2, z'
'-x+1/2, y+1/2, -z+1/2'
'-x, -y, -z'
'x, -y, z-1/2'
'-x+1/2, -y+1/2, -z'
'x+1/2, -y+1/2, z-1/2'

loop_
_atom_site_label
_atom_site_type_symbol
_atom_site_fract_x
_atom_site_fract_y
_atom_site_fract_z
_atom_site_U_iso_or_equiv
_atom_site_adp_type
_atom_site_occupancy
_atom_site_symmetry_multiplicity
_atom_site_calc_flag
_atom_site_refinement_flags
B1 B 0.5329(7) 0.033(3) 0.4367(6) 0.028(3) Uani 1 1 d .
Br1 Br 0.57609(6) 0.0647(3) 0.35369(6) 0.0363(4) Uani 1 1 d .
Cl1 Cl 0.25594(14) 0.5646(9) 0.40147(17) 0.0401(8) Uani 1 1 d .
Cl2 Cl 0.32815(15) 0.6353(8) 0.26616(15) 0.0369(8) Uani 1 1 d .
C1 C 0.4635(5) 0.175(3) 0.4267(6) 0.024(2) Uani 1 1 d .
C2 C 0.4307(6) 0.150(3) 0.4884(6) 0.026(2) Uani 1 1 d .
C3 C 0.3672(5) 0.270(3) 0.4781(6) 0.027(2) Uani 1 1 d .
H3 H 0.3451 0.2484 0.5185 0.033 Uiso 1 1 calc R
C4 C 0.3354(5) 0.419(3) 0.4114(6) 0.027(2) Uani 1 1 d .
C5 C 0.3665(6) 0.451(3) 0.3516(6) 0.030(2) Uani 1 1 d .
C6 C 0.4305(6) 0.331(3) 0.3594(6) 0.029(2) Uani 1 1 d .
H6 H 0.4517 0.3547 0.3183 0.035 Uiso 1 1 calc R

loop_
_atom_site_aniso_label
_atom_site_aniso_U_11
_atom_site_aniso_U_22
_atom_site_aniso_U_33
_atom_site_aniso_U_23
_atom_site_aniso_U_13
_atom_site_aniso_U_12
B1 0.037(7) 0.029(6) 0.016(5) -0.010(5) 0.006(5) -0.016(6)
Br1 0.0356(7) 0.0541(8) 0.0227(6) 0.0103(5) 0.0145(5) 0.0095(6)
Cl1 0.0300(15) 0.0575(19) 0.0336(14) 0.0028(14) 0.0089(12) 0.0031(14)
Cl2 0.0351(15) 0.0492(19) 0.0258(14) 0.0046(11) 0.0054(12) 0.0028(13)
C1 0.025(5) 0.033(5) 0.014(4) -0.003(4) 0.006(4) -0.005(5)
C2 0.031(6) 0.033(6) 0.014(4) 0.003(4) 0.007(4) -0.004(5)
C3 0.024(5) 0.033(6) 0.024(5) -0.004(5) 0.005(4) -0.011(5)
C4 0.021(5) 0.035(6) 0.025(5) -0.004(5) 0.006(4) 0.000(5)
C5 0.040(6) 0.026(5) 0.024(5) -0.001(4) 0.009(5) 0.000(5)
C6 0.031(6) 0.035(6) 0.022(5) 0.002(4) 0.009(5) -0.003(5)

loop_
_atom_type_symbol
_atom_type_description
_atom_type_scat_dispersion_real
_atom_type_scat_dispersion_imag
_atom_type_scat_source
C C 0.0033 0.0016 'International Tables Vol C Tables 4.2.6.8 and 6.1.1.4'
H H 0.0000 0.0000 'International Tables Vol C Tables 4.2.6.8 and 6.1.1.4'
B B 0.0013 0.0007 'International Tables Vol C Tables 4.2.6.8 and 6.1.1.4'
Br Br -0.2901 2.4595 'International Tables Vol C Tables 4.2.6.8 and 6.1.1.4'
Cl Cl 0.1484 0.1585 'International Tables Vol C Tables 4.2.6.8 and 6.1.1.4'

loop_
_geom_angle_atom_site_label_1
_geom_angle_atom_site_label_2
_geom_angle_atom_site_label_3
_geom_angle
_geom_angle_site_symmetry_1
_geom_angle_site_symmetry_3
C1 B1 C2 122.4(9) . 5_656
C1 B1 Br1 119.1(8) . .
C2 B1 Br1 118.4(9) 5_656 .
C6 C1 C2 118.1(10) . .
C6 C1 B1 122.5(9) . .
C2 C1 B1 119.3(10) . .
C3 C2 C1 119.0(10) . .
C3 C2 B1 122.7(9) . 5_656
C1 C2 B1 118.2(10) . 5_656
C4 C3 C2 121.9(9) . .
C4 C3 H3 119.0 . .
C2 C3 H3 119.0 . .
C3 C4 C5 120.0(10) . .
C3 C4 Cl1 120.1(8) . .
C5 C4 Cl1 119.9(9) . .
C4 C5 C6 119.8(10) . .
C4 C5 Cl2 121.6(9) . .
C6 C5 Cl2 118.6(8) . .
C1 C6 C5 121.1(9) . .
C1 C6 H6 119.5 . .
C5 C6 H6 119.5 . .

loop_
_geom_bond_atom_site_label_1
_geom_bond_atom_site_label_2
_geom_bond_distance
_geom_bond_site_symmetry_2
B1 C1 1.534(17) .
B1 C2 1.571(16) 5_656
B1 Br1 1.919(12) .
Cl1 C4 1.737(11) .
Cl2 C5 1.731(11) .
C1 C6 1.397(16) .
C1 C2 1.436(13) .
C2 C3 1.390(16) .
C2 B1 1.571(16) 5_656
C3 C4 1.371(16) .
C3 H3 0.9500 .
C4 C5 1.386(15) .
C5 C6 1.403(16) .
C6 H6 0.9500 .

loop_
_geom_torsion_atom_site_label_1
_geom_torsion_atom_site_label_2
_geom_torsion_atom_site_label_3
_geom_torsion_atom_site_label_4
_geom_torsion
_geom_torsion_site_symmetry_1
_geom_torsion_site_symmetry_4
C2 B1 C1 C6 -178.3(11) 5_656 .
Br1 B1 C1 C6 -0.7(15) . .
C2 B1 C1 C2 1.7(17) 5_656 .
Br1 B1 C1 C2 179.4(8) . .
C6 C1 C2 C3 1.9(16) . .
B1 C1 C2 C3 -178.2(10) . .
C6 C1 C2 B1 178.4(10) . 5_656
B1 C1 C2 B1 -1.6(16) . 5_656
C1 C2 C3 C4 -1.3(17) . .
B1 C2 C3 C4 -177.7(10) 5_656 .
C2 C3 C4 C5 0.2(17) . .
C2 C3 C4 Cl1 180.0(9) . .
C3 C4 C5 C6 0.3(17) . .
Cl1 C4 C5 C6 -179.4(9) . .
C3 C4 C5 Cl2 179.7(9) . .
Cl1 C4 C5 Cl2 -0.1(15) . .
C2 C1 C6 C5 -1.4(17) . .
B1 C1 C6 C5 178.7(11) . .
C4 C5 C6 C1 0.3(18) . .
Cl2 C5 C6 C1 -179.1(9) . .
